data_7235529
loop_
_publ_author_name
'Damas, Aurelie'
'Sesolis, Hugo'
'Rager, Marie Noelle'
'Chamoreau, Lise Marie'
'Gullo, Maria Pia'
'Barbieri, Andrea'
'Amouri, Hani'

_publ_section_title
;
 Ester-substituted cyclometallated rhodium and iridium coordination
 assemblies with \p-bonded dioxolene ligand: synthesis, structures and
 luminescent properties
;
_journal_issue 45
_journal_name_full 'RSC Adv.'
_journal_page_first 23740
_journal_paper_doi 10.1039/C4RA01185F
_journal_volume 4
_journal_year 2014
_chemical_formula_moiety 'C42 H39 Ir N2 O6 Ru, 3(H2 O)'
_chemical_formula_sum 'C42 H45 Ir N2 O9 Ru'
_chemical_formula_weight 1015.07
_space_group_crystal_system monoclinic
_space_group_IT_number 15
_space_group_name_Hall '-C 2yc'
_space_group_name_H-M_alt 'C 1 2/c 1'
_atom_sites_solution_hydrogens geom
_atom_sites_solution_primary direct
_atom_sites_solution_secondary difmap
_audit_creation_method SHELXL-2013
_cell_angle_alpha 90
_cell_angle_beta 122.944(3)
_cell_angle_gamma 90
_cell_formula_units_Z 8
_cell_length_a 22.2991(14)
_cell_length_b 24.5147(15)
_cell_length_c 18.4529(12)
_cell_measurement_reflns_used 9926
_cell_measurement_temperature 200(2)
_cell_measurement_theta_max 24.5
_cell_measurement_theta_min 2.27
_cell_volume 8465.4(10)
_computing_cell_refinement 'Bruker SAINT'
_computing_data_collection 'Bruker APEX2'
_computing_data_reduction 'Bruker SAINT'
_computing_molecular_graphics 'DIAMOND (Brandenburg, 2006)'
_computing_publication_material 'WinGX publication routines (Farrugia, 2012)'
_computing_structure_refinement 'SHELXL-2013 (Sheldrick, 2013)'
_computing_structure_solution 'SIR-92 (Altomare et al., 1994)'
_diffrn_ambient_temperature 200(2)
_diffrn_measured_fraction_theta_full 0.972
_diffrn_measured_fraction_theta_max 0.998
_diffrn_measurement_device_type 'Bruker APEX-II CCD'
_diffrn_measurement_method '\f and \w scans'
_diffrn_radiation_source 'fine-focus sealed tube'
_diffrn_radiation_type MoK\a
_diffrn_radiation_wavelength 0.71073
_diffrn_reflns_av_R_equivalents 0.0327
_diffrn_reflns_av_unetI/netI 0.0268
_diffrn_reflns_Laue_measured_fraction_full 0.972
_diffrn_reflns_Laue_measured_fraction_max 0.998
_diffrn_reflns_limit_h_max 26
_diffrn_reflns_limit_h_min -26
_diffrn_reflns_limit_k_max 29
_diffrn_reflns_limit_k_min -29
_diffrn_reflns_limit_l_max 21
_diffrn_reflns_limit_l_min -18
_diffrn_reflns_number 44781
_diffrn_reflns_point_group_measured_fraction_full 0.972
_diffrn_reflns_point_group_measured_fraction_max 0.998
_diffrn_reflns_theta_full 25.242
_diffrn_reflns_theta_max 24.998
_diffrn_reflns_theta_min 2.119
_exptl_absorpt_coefficient_mu 3.552
_exptl_absorpt_correction_T_max 0.746
_exptl_absorpt_correction_T_min 0.590
_exptl_absorpt_correction_type multi-scan
_exptl_absorpt_process_details
;
SADABS, Bruker AXS Inc., Madison, 
Wisconsin, USA. 
;
_exptl_crystal_colour red
_exptl_crystal_density_diffrn 1.593
_exptl_crystal_density_method 'not measured'
_exptl_crystal_description needle
_exptl_crystal_F_000 4032
_exptl_crystal_size_max 0.22
_exptl_crystal_size_mid 0.06
_exptl_crystal_size_min 0.04
_exptl_transmission_factor_max 0.745
_exptl_transmission_factor_min 0.59
_refine_diff_density_max 2.387
_refine_diff_density_min -0.976
_refine_diff_density_rms 0.154
_refine_ls_extinction_method none
_refine_ls_goodness_of_fit_ref 1.095
_refine_ls_hydrogen_treatment constr
_refine_ls_matrix_type full
_refine_ls_number_parameters 483
_refine_ls_number_reflns 7451
_refine_ls_number_restraints 0
_refine_ls_restrained_S_all 1.095
_refine_ls_R_factor_all 0.0938
_refine_ls_R_factor_gt 0.0581
_refine_ls_shift/su_max 0.003
_refine_ls_shift/su_mean 0.000
_refine_ls_structure_factor_coef Fsqd
_refine_ls_weighting_details 'w=1/[\s^2^(Fo^2^)+(0.0856P)^2^+128.0674P] where P=(Fo^2^+2Fc^2^)/3'
_refine_ls_weighting_scheme calc
_refine_ls_wR_factor_gt 0.1483
_refine_ls_wR_factor_ref 0.1884
_reflns_Friedel_coverage 0.000
_reflns_number_gt 5257
_reflns_number_total 7451
_reflns_threshold_expression 'I > 2\s(I)'
_cod_data_source_file c4ra01185f2.cif
_cod_data_source_block ad207_0m
_cod_original_sg_symbol_H-M 'C 2/c'
_cod_database_code 7235529
_shelx_space_group_comment
;
The symmetry employed for this shelxl refinement is uniquely defined
by the following loop, which should always be used as a source of
symmetry information in preference to the above space-group names.
They are only intended as comments.
;
_shelxl_version_number 2013-4

loop_
_space_group_symop_operation_xyz
'x, y, z'
'-x, y, -z+1/2'
'x+1/2, y+1/2, z'
'-x+1/2, y+1/2, -z+1/2'
'-x, -y, -z'
'x, -y, z-1/2'
'-x+1/2, -y+1/2, -z'
'x+1/2, -y+1/2, z-1/2'

loop_
_atom_site_label
_atom_site_type_symbol
_atom_site_fract_x
_atom_site_fract_y
_atom_site_fract_z
_atom_site_U_iso_or_equiv
_atom_site_adp_type
_atom_site_occupancy
_atom_site_site_symmetry_order
_atom_site_calc_flag
_atom_site_refinement_flags_posn
_atom_site_refinement_flags_adp
Ir1 Ir 0.19604(2) 0.18618(2) 0.64509(3) 0.05890(19) Uani 1 1 d . .
Ru1 Ru 0.42746(5) 0.13080(4) 0.88324(7) 0.0864(4) Uani 1 1 d . .
C28 C 0.3308(7) 0.1920(4) 0.8091(9) 0.083(4) Uani 1 1 d . .
O1 O 0.2996(3) 0.1616(3) 0.6712(5) 0.065(2) Uani 1 1 d . .
O2 O 0.2631(5) 0.1906(3) 0.7851(5) 0.077(2) Uani 1 1 d . .
O3 O 0.2483(5) 0.4396(3) 0.5133(7) 0.088(3) Uani 1 1 d . .
O4 O 0.3270(5) 0.4451(3) 0.6571(6) 0.090(3) Uani 1 1 d . .
O5 O 0.0172(6) -0.0533(4) 0.6167(9) 0.121(4) Uani 1 1 d . .
O6 O 0.1057(5) -0.0880(3) 0.6064(6) 0.090(3) Uani 1 1 d . .
C5 C 0.1363(4) 0.2442(4) 0.3999(7) 0.053(2) Uani 1 1 d . .
H5 H 0.1473 0.2765 0.3811 0.063 Uiso 1 1 calc R U
N1 N 0.2190(4) 0.2645(3) 0.6322(6) 0.059(2) Uani 1 1 d . .
N2 N 0.1628(4) 0.1093(4) 0.6419(6) 0.065(2) Uani 1 1 d . .
C1 C 0.1469(4) 0.1890(3) 0.5165(6) 0.045(2) Uani 1 1 d . .
C2 C 0.1063(5) 0.1492(4) 0.4552(7) 0.059(3) Uani 1 1 d . .
H2 H 0.0962 0.1159 0.4729 0.070 Uiso 1 1 calc R U
C3 C 0.0806(5) 0.1572(4) 0.3694(7) 0.063(3) Uani 1 1 d . .
H3 H 0.0515 0.1300 0.3285 0.075 Uiso 1 1 calc R U
C4 C 0.0962(5) 0.2036(4) 0.3415(7) 0.057(2) Uani 1 1 d . .
H4 H 0.0795 0.2079 0.2823 0.068 Uiso 1 1 calc R U
C6 C 0.1604(4) 0.2374(4) 0.4860(6) 0.051(2) Uani 1 1 d . .
C7 C 0.2005(4) 0.2796(3) 0.5512(6) 0.052(2) Uani 1 1 d . .
C8 C 0.2176(5) 0.3316(4) 0.5367(7) 0.056(2) Uani 1 1 d . .
H8 H 0.2042 0.3420 0.4802 0.067 Uiso 1 1 calc R U
C9 C 0.2531(5) 0.3672(4) 0.6030(8) 0.063(3) Uani 1 1 d . .
C10 C 0.2696(5) 0.3529(5) 0.6842(8) 0.071(3) Uani 1 1 d . .
H10 H 0.2925 0.3783 0.7304 0.086 Uiso 1 1 calc R U
C11 C 0.2525(5) 0.3015(5) 0.6979(8) 0.073(3) Uani 1 1 d . .
H11 H 0.2643 0.2916 0.7539 0.087 Uiso 1 1 calc R U
C12 C 0.2757(6) 0.4213(4) 0.5854(10) 0.075(4) Uani 1 1 d . .
C13 C 0.3620(10) 0.4922(6) 0.6442(14) 0.127(7) Uani 1 1 d . .
H13A H 0.3596 0.4876 0.5899 0.190 Uiso 1 1 calc R U
H13B H 0.4121 0.4942 0.6923 0.190 Uiso 1 1 calc R U
H13C H 0.3373 0.5259 0.6417 0.190 Uiso 1 1 calc R U
C14 C 0.1068(6) 0.2018(5) 0.6398(8) 0.070(3) Uani 1 1 d . .
C15 C 0.0780(7) 0.2525(6) 0.6422(10) 0.087(4) Uani 1 1 d . .
H15 H 0.1002 0.2852 0.6409 0.105 Uiso 1 1 calc R U
C16 C 0.0176(10) 0.2557(7) 0.6465(12) 0.115(6) Uani 1 1 d . .
H16 H 0.0013 0.2904 0.6515 0.138 Uiso 1 1 calc R U
C17 C -0.0189(10) 0.2100(7) 0.6438(14) 0.123(6) Uani 1 1 d . .
H17 H -0.0614 0.2131 0.6439 0.148 Uiso 1 1 calc R U
C18 C 0.0065(8) 0.1601(7) 0.6411(11) 0.099(5) Uani 1 1 d . .
H18 H -0.0182 0.1282 0.6398 0.119 Uiso 1 1 calc R U
C19 C 0.0697(6) 0.1551(5) 0.6402(7) 0.069(3) Uani 1 1 d . .
C20 C 0.1007(6) 0.1041(5) 0.6380(7) 0.065(3) Uani 1 1 d . .
C21 C 0.0724(6) 0.0518(5) 0.6300(7) 0.070(3) Uani 1 1 d . .
H21 H 0.0298 0.0484 0.6297 0.084 Uiso 1 1 calc R U
C22 C 0.1032(6) 0.0051(5) 0.6227(6) 0.070(3) Uani 1 1 d . .
C23 C 0.1675(6) 0.0133(5) 0.6238(8) 0.075(3) Uani 1 1 d . .
H23 H 0.1913 -0.0167 0.6175 0.090 Uiso 1 1 calc R U
C24 C 0.1946(5) 0.0663(5) 0.6344(7) 0.066(3) Uani 1 1 d . .
H24 H 0.2376 0.0715 0.6364 0.080 Uiso 1 1 calc R U
C25 C 0.0704(6) -0.0475(5) 0.6164(8) 0.081(4) Uani 1 1 d . .
C26 C 0.0737(9) -0.1420(5) 0.5969(9) 0.120(7) Uani 1 1 d . .
H26A H 0.0829 -0.1539 0.6528 0.180 Uiso 1 1 calc R U
H26B H 0.0948 -0.1682 0.5769 0.180 Uiso 1 1 calc R U
H26C H 0.0220 -0.1399 0.5548 0.180 Uiso 1 1 calc R U
C27 C 0.3489(6) 0.1771(5) 0.7486(9) 0.078(4) Uani 1 1 d . .
C29 C 0.3851(8) 0.2100(5) 0.8934(9) 0.102(5) Uani 1 1 d . .
H29 H 0.3738 0.2179 0.9351 0.122 Uiso 1 1 calc R U
C30 C 0.4565(11) 0.2160(7) 0.9148(13) 0.135(9) Uani 1 1 d . .
H30 H 0.4917 0.2318 0.9686 0.162 Uiso 1 1 calc R U
C31 C 0.4746(7) 0.1996(7) 0.8594(14) 0.127(9) Uani 1 1 d . .
H31 H 0.5228 0.2033 0.8756 0.152 Uiso 1 1 calc R U
C32 C 0.4229(6) 0.1766(5) 0.7760(10) 0.096(5) Uani 1 1 d . .
H32 H 0.4373 0.1615 0.7404 0.115 Uiso 1 1 calc R U
C33 C 0.4221(8) 0.0448(5) 0.8590(10) 0.090(5) Uani 1 1 d . .
C34 C 0.3865(7) 0.0556(5) 0.9016(10) 0.086(4) Uani 1 1 d . .
C35 C 0.4365(7) 0.0779(5) 0.9827(10) 0.084(4) Uani 1 1 d . .
C36 C 0.5036(7) 0.0802(5) 0.9916(10) 0.086(4) Uani 1 1 d . .
C37 C 0.4954(6) 0.0616(6) 0.9164(10) 0.089(5) Uani 1 1 d . .
C38 C 0.3899(9) 0.0188(6) 0.7713(11) 0.114(5) Uani 1 1 d . .
H38A H 0.4262 0.0165 0.7569 0.171 Uiso 1 1 calc R U
H38B H 0.3497 0.0409 0.7278 0.171 Uiso 1 1 calc R U
H38C H 0.3730 -0.0179 0.7722 0.171 Uiso 1 1 calc R U
C39 C 0.3099(7) 0.0434(7) 0.8660(12) 0.123(7) Uani 1 1 d . .
H39A H 0.2878 0.0280 0.8079 0.184 Uiso 1 1 calc R U
H39B H 0.2851 0.0771 0.8633 0.184 Uiso 1 1 calc R U
H39C H 0.3064 0.0170 0.9036 0.184 Uiso 1 1 calc R U
C40 C 0.4213(10) 0.0928(7) 1.0463(12) 0.123(6) Uani 1 1 d . .
H40A H 0.3706 0.0866 1.0231 0.184 Uiso 1 1 calc R U
H40B H 0.4327 0.1314 1.0611 0.184 Uiso 1 1 calc R U
H40C H 0.4503 0.0705 1.0982 0.184 Uiso 1 1 calc R U
C41 C 0.5741(7) 0.0989(6) 1.0706(9) 0.100(5) Uani 1 1 d . .
H41A H 0.5663 0.1103 1.1158 0.150 Uiso 1 1 calc R U
H41B H 0.5929 0.1296 1.0550 0.150 Uiso 1 1 calc R U
H41C H 0.6084 0.0687 1.0921 0.150 Uiso 1 1 calc R U
C42 C 0.5555(8) 0.0555(6) 0.9018(12) 0.115(6) Uani 1 1 d . .
H42A H 0.5364 0.0416 0.8434 0.173 Uiso 1 1 calc R U
H42B H 0.5911 0.0299 0.9442 0.173 Uiso 1 1 calc R U
H42C H 0.5780 0.0911 0.9084 0.173 Uiso 1 1 calc R U
O1W O 0.6163(15) 0.1371(11) 1.3095(18) 0.272(11) Uiso 1 1 d . .
O2W O 0.2209(15) 0.3706(11) 0.8513(18) 0.271(11) Uiso 1 1 d . .
O3W O 0.3205(18) 0.6467(14) 0.630(2) 0.320(14) Uiso 1 1 d . .

loop_
_atom_site_aniso_label
_atom_site_aniso_U_11
_atom_site_aniso_U_22
_atom_site_aniso_U_33
_atom_site_aniso_U_23
_atom_site_aniso_U_13
_atom_site_aniso_U_12
Ir1 0.0392(2) 0.0483(3) 0.0637(3) 0.00745(18) 0.01146(19) -0.00526(15)
Ru1 0.0479(5) 0.0633(6) 0.0907(7) 0.0376(5) 0.0006(5) -0.0144(4)
C28 0.059(7) 0.049(6) 0.085(9) 0.025(6) 0.004(7) -0.012(5)
O1 0.039(4) 0.058(4) 0.073(5) 0.021(4) 0.014(4) -0.004(3)
O2 0.068(5) 0.071(5) 0.061(5) 0.009(4) 0.014(4) -0.005(4)
O3 0.071(5) 0.046(4) 0.111(7) 0.011(5) 0.026(5) -0.001(4)
O4 0.087(6) 0.052(4) 0.107(7) -0.013(4) 0.038(5) -0.028(4)
O5 0.074(7) 0.094(7) 0.174(11) 0.002(7) 0.053(7) -0.029(5)
O6 0.066(5) 0.060(5) 0.100(6) 0.015(4) 0.018(5) -0.014(4)
C5 0.032(4) 0.041(5) 0.066(6) 0.009(4) 0.014(4) 0.004(4)
N1 0.036(4) 0.047(4) 0.067(6) 0.004(4) 0.011(4) -0.002(3)
N2 0.035(4) 0.058(5) 0.070(6) 0.018(4) 0.009(4) -0.002(4)
C1 0.028(4) 0.039(5) 0.053(5) 0.008(4) 0.013(4) -0.002(3)
C2 0.041(5) 0.039(5) 0.070(7) 0.005(4) 0.013(5) -0.011(4)
C3 0.039(5) 0.053(6) 0.066(7) 0.005(5) 0.009(5) -0.007(4)
C4 0.039(5) 0.056(6) 0.054(6) 0.006(5) 0.011(4) 0.003(4)
C6 0.023(4) 0.041(5) 0.067(6) 0.004(4) 0.010(4) 0.004(3)
C7 0.030(4) 0.037(5) 0.063(6) 0.009(4) 0.009(4) 0.005(3)
C8 0.033(4) 0.047(5) 0.066(6) 0.009(5) 0.013(4) 0.002(4)
C9 0.037(5) 0.045(5) 0.087(8) -0.003(5) 0.020(5) -0.001(4)
C10 0.045(6) 0.056(6) 0.076(8) -0.010(6) 0.009(5) -0.001(5)
C11 0.042(5) 0.063(7) 0.064(7) 0.004(5) -0.003(5) -0.003(5)
C12 0.046(6) 0.040(5) 0.117(11) 0.002(6) 0.030(7) 0.000(5)
C13 0.130(14) 0.075(10) 0.198(19) -0.032(11) 0.104(15) -0.041(9)
C14 0.068(7) 0.065(7) 0.066(7) 0.005(6) 0.029(6) -0.002(6)
C15 0.082(9) 0.077(9) 0.116(11) 0.005(8) 0.062(8) 0.005(7)
C16 0.128(14) 0.094(11) 0.164(17) 0.013(11) 0.106(14) 0.023(10)
C17 0.128(14) 0.090(11) 0.19(2) 0.015(12) 0.115(15) 0.020(11)
C18 0.085(10) 0.092(10) 0.129(13) 0.022(9) 0.065(10) 0.001(8)
C19 0.059(6) 0.079(8) 0.060(7) 0.005(6) 0.027(6) 0.000(6)
C20 0.051(6) 0.073(7) 0.057(6) 0.015(5) 0.020(5) -0.006(5)
C21 0.046(6) 0.072(7) 0.072(7) 0.017(6) 0.020(5) -0.012(5)
C22 0.072(7) 0.064(7) 0.042(6) 0.025(5) 0.011(5) 0.015(6)
C23 0.041(5) 0.054(6) 0.094(8) 0.011(6) 0.013(5) -0.001(5)
C24 0.029(5) 0.059(7) 0.084(8) 0.018(5) 0.013(5) -0.006(4)
C25 0.051(7) 0.054(7) 0.084(8) 0.016(6) 0.001(6) -0.014(5)
C26 0.154(14) 0.046(7) 0.069(8) -0.014(6) 0.001(8) -0.057(8)
C27 0.042(6) 0.058(7) 0.090(9) 0.035(6) 0.008(6) -0.009(5)
C29 0.085(9) 0.049(7) 0.089(9) 0.013(6) -0.006(7) -0.017(6)
C30 0.103(14) 0.063(9) 0.113(14) 0.005(9) -0.022(11) -0.045(9)
C31 0.042(7) 0.086(11) 0.142(16) 0.074(11) -0.022(9) -0.020(7)
C32 0.045(6) 0.092(9) 0.112(10) 0.069(8) 0.017(7) -0.003(6)
C33 0.080(9) 0.052(7) 0.097(10) 0.034(7) 0.021(8) -0.010(6)
C34 0.065(8) 0.066(8) 0.099(10) 0.031(7) 0.027(8) -0.013(6)
C35 0.084(9) 0.065(7) 0.089(9) 0.038(7) 0.038(8) -0.007(6)
C36 0.070(8) 0.067(7) 0.086(9) 0.048(7) 0.020(7) -0.002(6)
C37 0.049(6) 0.092(9) 0.099(10) 0.049(8) 0.022(7) -0.006(6)
C38 0.100(11) 0.090(10) 0.117(13) 0.017(9) 0.036(10) -0.023(9)
C39 0.075(9) 0.097(11) 0.156(16) 0.036(10) 0.036(10) -0.025(8)
C40 0.139(16) 0.093(11) 0.128(14) 0.028(10) 0.069(13) -0.018(10)
C41 0.074(8) 0.083(9) 0.082(9) 0.024(7) 0.003(7) -0.002(7)
C42 0.075(9) 0.087(10) 0.152(15) 0.027(10) 0.041(10) 0.005(8)

loop_
_atom_type_symbol
_atom_type_description
_atom_type_scat_dispersion_real
_atom_type_scat_dispersion_imag
_atom_type_scat_source
C C 0.0033 0.0016 'International Tables Vol C Tables 4.2.6.8 and 6.1.1.4'
H H 0.0000 0.0000 'International Tables Vol C Tables 4.2.6.8 and 6.1.1.4'
N N 0.0061 0.0033 'International Tables Vol C Tables 4.2.6.8 and 6.1.1.4'
O O 0.0106 0.0060 'International Tables Vol C Tables 4.2.6.8 and 6.1.1.4'
Ru Ru -1.2594 0.8363 'International Tables Vol C Tables 4.2.6.8 and 6.1.1.4'
Ir Ir -1.4442 7.9887 'International Tables Vol C Tables 4.2.6.8 and 6.1.1.4'

loop_
_geom_angle_atom_site_label_1
_geom_angle_atom_site_label_2
_geom_angle_atom_site_label_3
_geom_angle
C14 Ir1 C1 92.7(4)
C14 Ir1 N2 80.5(4)
C1 Ir1 N2 92.4(3)
C14 Ir1 N1 97.0(4)
C1 Ir1 N1 80.8(3)
N2 Ir1 N1 172.6(3)
C14 Ir1 O2 94.1(4)
C1 Ir1 O2 170.7(3)
N2 Ir1 O2 94.9(3)
N1 Ir1 O2 92.2(3)
C14 Ir1 O1 170.2(4)
C1 Ir1 O1 95.9(3)
N2 Ir1 O1 94.4(3)
N1 Ir1 O1 89.0(3)
O2 Ir1 O1 77.9(3)
C37 Ru1 C33 39.4(5)
C37 Ru1 C31 109.4(7)
C33 Ru1 C31 134.8(9)
C37 Ru1 C34 64.6(5)
C33 Ru1 C34 38.3(6)
C31 Ru1 C34 173.0(9)
C37 Ru1 C30 128.8(7)
C33 Ru1 C30 167.5(8)
C31 Ru1 C30 36.3(7)
C34 Ru1 C30 150.2(9)
C37 Ru1 C36 37.3(6)
C33 Ru1 C36 63.8(5)
C31 Ru1 C36 114.2(5)
C34 Ru1 C36 63.6(5)
C30 Ru1 C36 109.4(6)
C37 Ru1 C35 63.6(6)
C33 Ru1 C35 63.7(6)
C31 Ru1 C35 144.2(6)
C34 Ru1 C35 37.8(5)
C30 Ru1 C35 118.2(8)
C36 Ru1 C35 38.0(5)
C37 Ru1 C29 160.8(6)
C33 Ru1 C29 154.5(6)
C31 Ru1 C29 66.9(8)
C34 Ru1 C29 119.9(6)
C30 Ru1 C29 37.9(7)
C36 Ru1 C29 125.3(6)
C35 Ru1 C29 107.6(6)
C37 Ru1 C32 109.8(6)
C33 Ru1 C32 109.8(6)
C31 Ru1 C32 38.4(7)
C34 Ru1 C32 138.4(6)
C30 Ru1 C32 67.5(8)
C36 Ru1 C32 137.7(5)
C35 Ru1 C32 172.9(6)
C29 Ru1 C32 79.5(6)
C37 Ru1 C28 163.0(6)
C33 Ru1 C28 125.1(5)
C31 Ru1 C28 77.1(5)
C34 Ru1 C28 107.6(5)
C30 Ru1 C28 65.7(6)
C36 Ru1 C28 155.0(7)
C35 Ru1 C28 120.5(6)
C29 Ru1 C28 36.2(5)
C32 Ru1 C28 65.1(6)
C37 Ru1 C27 132.6(6)
C33 Ru1 C27 108.8(5)
C31 Ru1 C27 65.3(4)
C34 Ru1 C27 115.5(4)
C30 Ru1 C27 76.5(6)
C36 Ru1 C27 169.8(6)
C35 Ru1 C27 146.9(5)
C29 Ru1 C27 64.5(5)
C32 Ru1 C27 35.9(4)
C28 Ru1 C27 34.8(5)
O2 C28 C27 119.3(11)
O2 C28 C29 120.8(17)
C27 C28 C29 119.9(14)
O2 C28 Ru1 134.0(8)
C27 C28 Ru1 74.5(8)
C29 C28 Ru1 66.3(8)
C27 O1 Ir1 108.9(8)
C28 O2 Ir1 108.7(9)
C12 O4 C13 115.2(12)
C25 O6 C26 113.6(12)
C4 C5 C6 119.5(9)
C4 C5 H5 120.2
C6 C5 H5 120.2
C11 N1 C7 119.1(9)
C11 N1 Ir1 125.0(8)
C7 N1 Ir1 115.9(6)
C24 N2 C20 120.8(9)
C24 N2 Ir1 122.8(7)
C20 N2 Ir1 116.0(8)
C2 C1 C6 116.7(9)
C2 C1 Ir1 129.4(7)
C6 C1 Ir1 113.8(6)
C3 C2 C1 121.0(9)
C3 C2 H2 119.5
C1 C2 H2 119.5
C2 C3 C4 121.3(10)
C2 C3 H3 119.3
C4 C3 H3 119.3
C3 C4 C5 119.7(10)
C3 C4 H4 120.1
C5 C4 H4 120.1
C5 C6 C1 121.6(9)
C5 C6 C7 122.7(9)
C1 C6 C7 115.6(9)
N1 C7 C8 120.3(9)
N1 C7 C6 113.2(8)
C8 C7 C6 126.5(9)
C9 C8 C7 120.1(10)
C9 C8 H8 119.9
C7 C8 H8 119.9
C8 C9 C10 119.7(10)
C8 C9 C12 118.0(12)
C10 C9 C12 122.2(11)
C11 C10 C9 119.7(11)
C11 C10 H10 120.2
C9 C10 H10 120.2
N1 C11 C10 121.1(12)
N1 C11 H11 119.5
C10 C11 H11 119.5
O3 C12 O4 125.6(11)
O3 C12 C9 122.2(11)
O4 C12 C9 112.2(12)
O4 C13 H13A 109.5
O4 C13 H13B 109.5
H13A C13 H13B 109.5
O4 C13 H13C 109.5
H13A C13 H13C 109.5
H13B C13 H13C 109.5
C15 C14 C19 115.8(11)
C15 C14 Ir1 129.3(9)
C19 C14 Ir1 114.8(9)
C16 C15 C14 121.4(13)
C16 C15 H15 119.3
C14 C15 H15 119.3
C17 C16 C15 121.7(15)
C17 C16 H16 119.1
C15 C16 H16 119.1
C18 C17 C16 119.1(15)
C18 C17 H17 120.5
C16 C17 H17 120.5
C17 C18 C19 120.8(14)
C17 C18 H18 119.6
C19 C18 H18 119.6
C18 C19 C14 121.1(12)
C18 C19 C20 124.6(12)
C14 C19 C20 114.3(10)
N2 C20 C21 118.7(11)
N2 C20 C19 114.2(10)
C21 C20 C19 127.0(11)
C22 C21 C20 123.4(11)
C22 C21 H21 118.3
C20 C21 H21 118.3
C21 C22 C23 115.3(11)
C21 C22 C25 119.1(12)
C23 C22 C25 125.5(12)
C24 C23 C22 118.9(11)
C24 C23 H23 120.6
C22 C23 H23 120.6
N2 C24 C23 122.8(10)
N2 C24 H24 118.6
C23 C24 H24 118.6
O5 C25 O6 124.7(11)
O5 C25 C22 124.2(14)
O6 C25 C22 111.0(12)
O6 C26 H26A 109.5
O6 C26 H26B 109.5
H26A C26 H26B 109.5
O6 C26 H26C 109.5
H26A C26 H26C 109.5
H26B C26 H26C 109.5
O1 C27 C28 120.4(11)
O1 C27 C32 120.5(15)
C28 C27 C32 119.1(13)
O1 C27 Ru1 134.6(7)
C28 C27 Ru1 70.7(7)
C32 C27 Ru1 65.2(6)
C28 C29 C30 119.6(18)
C28 C29 Ru1 77.6(9)
C30 C29 Ru1 69.5(10)
C28 C29 H29 120.2
C30 C29 H29 120.2
Ru1 C29 H29 124.1
C31 C30 C29 120.5(16)
C31 C30 Ru1 71.2(10)
C29 C30 Ru1 72.5(8)
C31 C30 H30 119.7
C29 C30 H30 119.7
Ru1 C30 H30 128.9
C30 C31 C32 122.0(16)
C30 C31 Ru1 72.5(11)
C32 C31 Ru1 73.5(7)
C30 C31 H31 119.0
C32 C31 H31 119.0
Ru1 C31 H31 127.1
C31 C32 C27 118.0(18)
C31 C32 Ru1 68.1(8)
C27 C32 Ru1 78.9(8)
C31 C32 H32 121.0
C27 C32 H32 121.0
Ru1 C32 H32 123.3
C34 C33 C37 107.1(14)
C34 C33 C38 126.2(13)
C37 C33 C38 126.6(17)
C34 C33 Ru1 71.7(8)
C37 C33 Ru1 69.8(8)
C38 C33 Ru1 125.4(9)
C35 C34 C33 107.7(12)
C35 C34 C39 127.2(17)
C33 C34 C39 125.1(15)
C35 C34 Ru1 71.1(7)
C33 C34 Ru1 70.0(7)
C39 C34 Ru1 125.6(10)
C34 C35 C36 108.6(15)
C34 C35 C40 124.5(15)
C36 C35 C40 126.8(15)
C34 C35 Ru1 71.1(7)
C36 C35 Ru1 71.4(7)
C40 C35 Ru1 125.8(10)
C37 C36 C35 108.4(13)
C37 C36 C41 124.7(14)
C35 C36 C41 126.9(16)
C37 C36 Ru1 69.6(7)
C35 C36 Ru1 70.6(7)
C41 C36 Ru1 126.4(8)
C36 C37 C33 108.2(14)
C36 C37 C42 124.6(13)
C33 C37 C42 127.0(17)
C36 C37 Ru1 73.1(9)
C33 C37 Ru1 70.8(8)
C42 C37 Ru1 126.1(9)
C33 C38 H38A 109.5
C33 C38 H38B 109.5
H38A C38 H38B 109.5
C33 C38 H38C 109.5
H38A C38 H38C 109.5
H38B C38 H38C 109.5
C34 C39 H39A 109.5
C34 C39 H39B 109.5
H39A C39 H39B 109.5
C34 C39 H39C 109.5
H39A C39 H39C 109.5
H39B C39 H39C 109.5
C35 C40 H40A 109.5
C35 C40 H40B 109.5
H40A C40 H40B 109.5
C35 C40 H40C 109.5
H40A C40 H40C 109.5
H40B C40 H40C 109.5
C36 C41 H41A 109.5
C36 C41 H41B 109.5
H41A C41 H41B 109.5
C36 C41 H41C 109.5
H41A C41 H41C 109.5
H41B C41 H41C 109.5
C37 C42 H42A 109.5
C37 C42 H42B 109.5
H42A C42 H42B 109.5
C37 C42 H42C 109.5
H42A C42 H42C 109.5
H42B C42 H42C 109.5

loop_
_geom_bond_atom_site_label_1
_geom_bond_atom_site_label_2
_geom_bond_distance
Ir1 C14 1.976(13)
Ir1 C1 2.001(10)
Ir1 N2 2.014(8)
Ir1 N1 2.035(8)
Ir1 O2 2.173(8)
Ir1 O1 2.173(7)
Ru1 C37 2.130(14)
Ru1 C33 2.144(13)
Ru1 C31 2.155(14)
Ru1 C34 2.165(11)
Ru1 C30 2.172(15)
Ru1 C36 2.175(11)
Ru1 C35 2.165(12)
Ru1 C29 2.211(15)
Ru1 C32 2.227(13)
Ru1 C28 2.358(12)
Ru1 C27 2.407(11)
C28 O2 1.323(16)
C28 C27 1.43(2)
C28 C29 1.425(18)
O1 C27 1.299(15)
O3 C12 1.208(16)
O4 C12 1.324(15)
O4 C13 1.484(16)
O5 C25 1.198(17)
O6 C25 1.341(17)
O6 C26 1.467(13)
C5 C4 1.377(14)
C5 C6 1.383(14)
C5 H5 0.9500
N1 C11 1.364(14)
N1 C7 1.367(13)
N2 C24 1.317(15)
N2 C20 1.354(14)
C1 C2 1.393(13)
C1 C6 1.415(12)
C2 C3 1.374(15)
C2 H2 0.9500
C3 C4 1.370(15)
C3 H3 0.9500
C4 H4 0.9500
C6 C7 1.466(13)
C7 C8 1.398(13)
C8 C9 1.354(15)
C8 H8 0.9500
C9 C10 1.381(17)
C9 C12 1.514(15)
C10 C11 1.379(16)
C10 H10 0.9500
C11 H11 0.9500
C13 H13A 0.9800
C13 H13B 0.9800
C13 H13C 0.9800
C14 C15 1.411(17)
C14 C19 1.415(17)
C15 C16 1.394(19)
C15 H15 0.9500
C16 C17 1.37(2)
C16 H16 0.9500
C17 C18 1.36(2)
C17 H17 0.9500
C18 C19 1.423(18)
C18 H18 0.9500
C19 C20 1.440(17)
C20 C21 1.400(15)
C21 C22 1.382(17)
C21 H21 0.9500
C22 C23 1.437(17)
C22 C25 1.455(16)
C23 C24 1.401(15)
C23 H23 0.9500
C24 H24 0.9500
C26 H26A 0.9800
C26 H26B 0.9800
C26 H26C 0.9800
C27 C32 1.437(17)
C29 C30 1.42(3)
C29 H29 0.9500
C30 C31 1.35(3)
C30 H30 0.9500
C31 C32 1.44(3)
C31 H31 0.9500
C32 H32 0.9500
C33 C34 1.41(2)
C33 C37 1.442(18)
C33 C38 1.51(2)
C34 C35 1.40(2)
C34 C39 1.489(18)
C35 C36 1.414(19)
C35 C40 1.44(2)
C36 C37 1.38(2)
C36 C41 1.520(18)
C37 C42 1.51(2)
C38 H38A 0.9800
C38 H38B 0.9800
C38 H38C 0.9800
C39 H39A 0.9800
C39 H39B 0.9800
C39 H39C 0.9800
C40 H40A 0.9800
C40 H40B 0.9800
C40 H40C 0.9800
C41 H41A 0.9800
C41 H41B 0.9800
C41 H41C 0.9800
C42 H42A 0.9800
C42 H42B 0.9800
C42 H42C 0.9800
